data_2022350
loop_
_publ_author_name
'Linden, Anthony'
'Basu Baul, Tushar S.'

_publ_section_title
;
 Structural diversity among some dialkyltin(IV) benzoate and related
 derivatives
;
_journal_coeditor_code OV3150
_journal_issue 5
_journal_name_full 'Acta Crystallographica Section C'
_journal_page_first 209
_journal_page_last 220
_journal_paper_doi 10.1107/S2053229621003545
_journal_volume 77
_journal_year 2021
_chemical_formula_iupac '[Sn (C4 H9)2 (C14 H11 N2 O3)2], 0.5C6 H12'
_chemical_formula_moiety 'C36 H40 N4 O6 Sn, 0.5(C6 H12)'
_chemical_formula_sum 'C39 H46 N4 O6 Sn'
_chemical_formula_weight 785.49
_chemical_name_systematic
;
Dibutylbis{(<i>E</i>)-2-hydroxy-5-[(3-methylphenyl)diazenyl]benzoato}tin(IV)
cyclohexane hemisolvate
;
_space_group_crystal_system monoclinic
_space_group_IT_number 14
_space_group_name_Hall '-P 2ybc'
_space_group_name_H-M_alt 'P 1 21/c 1'
_atom_sites_solution_hydrogens mixed
_atom_sites_solution_primary direct
_atom_sites_solution_secondary difmap
_audit_creation_method SHELXL-2018/3
_cell_angle_alpha 90
_cell_angle_beta 93.3046(3)
_cell_angle_gamma 90
_cell_formula_units_Z 4
_cell_length_a 9.40280(10)
_cell_length_b 25.1718(2)
_cell_length_c 15.50080(10)
_cell_measurement_reflns_used 84811
_cell_measurement_temperature 160(2)
_cell_measurement_theta_max 30.0
_cell_measurement_theta_min 2.0
_cell_volume 3662.71(5)
_computing_cell_refinement
;
DENZO-SMN (Otwinowski & Minor, 1997)
;
_computing_data_collection
;
COLLECT (Nonius, 2000)
;
_computing_data_reduction
;
DENZO-SMN and SCALEPACK (Otwinowski & Minor, 1997)
;
_computing_molecular_graphics
;
ORTEPII (Johnson, 1976)
;
_computing_publication_material
;
SHELXL2018 (Sheldrick, 2015), Mercury (Macrae <i>et al.</i>,
2020) and PLATON
(Spek, 2020)
;
_computing_structure_refinement
;
SHELXL2018 (Sheldrick, 2015)
;
_computing_structure_solution
;
SIR92 (Altomare <i>et al.</i>,  1994)
;
_diffrn_ambient_temperature 160(2)
_diffrn_detector '65 mm CCD camera on \k goniostat'
_diffrn_detector_area_resol_mean 9
_diffrn_measured_fraction_theta_full 0.998
_diffrn_measured_fraction_theta_max 0.998
_diffrn_measurement_device_type 'Nonius KappaCCD area detector'
_diffrn_measurement_method '\f and \w scans with \k offsets'
_diffrn_radiation_monochromator 'horizontally mounted graphite crystal'
_diffrn_radiation_source 'Nonius FR590 sealed tube generator'
_diffrn_radiation_type 'Mo K\a'
_diffrn_radiation_wavelength 0.71073
_diffrn_reflns_av_R_equivalents 0.0657
_diffrn_reflns_av_unetI/netI 0.0445
_diffrn_reflns_limit_h_max 13
_diffrn_reflns_limit_h_min -13
_diffrn_reflns_limit_k_max 35
_diffrn_reflns_limit_k_min -35
_diffrn_reflns_limit_l_max 21
_diffrn_reflns_limit_l_min -21
_diffrn_reflns_number 90950
_diffrn_reflns_theta_full 25.242
_diffrn_reflns_theta_max 30.029
_diffrn_reflns_theta_min 2.632
_diffrn_standards_decay_% 0
_diffrn_standards_number 0
_exptl_absorpt_coefficient_mu 0.749
_exptl_absorpt_correction_T_max 0.917
_exptl_absorpt_correction_T_min 0.854
_exptl_absorpt_correction_type multi-scan
_exptl_absorpt_process_details
;
(SORTAV; Blessing, 1995)
;
_exptl_crystal_colour orange
_exptl_crystal_density_diffrn 1.424
_exptl_crystal_description prism
_exptl_crystal_F_000 1624
_exptl_crystal_size_max 0.25
_exptl_crystal_size_mid 0.17
_exptl_crystal_size_min 0.12
_refine_diff_density_max 0.899
_refine_diff_density_min -0.630
_refine_ls_extinction_method none
_refine_ls_goodness_of_fit_ref 1.038
_refine_ls_hydrogen_treatment mixed
_refine_ls_matrix_type full
_refine_ls_number_parameters 623
_refine_ls_number_reflns 10702
_refine_ls_number_restraints 645
_refine_ls_restrained_S_all 1.032
_refine_ls_R_factor_all 0.0781
_refine_ls_R_factor_gt 0.0398
_refine_ls_shift/su_max 0.001
_refine_ls_shift/su_mean 0.000
_refine_ls_structure_factor_coef Fsqd
_refine_ls_weighting_details 'w=1/[\s^2^(Fo^2^)+(0.0545P)^2^+1.0512P] where P=(Fo^2^+2Fc^2^)/3'
_refine_ls_weighting_scheme calc
_refine_ls_wR_factor_gt 0.0944
_refine_ls_wR_factor_ref 0.1101
_reflns_number_gt 7109
_reflns_number_total 10708
_reflns_threshold_expression 'I > 2\s(I)'
_cod_data_source_file ov3150sup1.cif
_cod_data_source_block I
_cod_depositor_comments 'Adding full bibliography for 2022350--2022354.cif.'
_cod_original_sg_symbol_H-M 'P 21/c'
_cod_database_code 2022350
_cod_database_fobs_code 2022350
_shelx_space_group_comment
;
The symmetry employed for this shelxl refinement is uniquely defined
by the following loop, which should always be used as a source of
symmetry information in preference to the above space-group names.
They are only intended as comments.
;

loop_
_space_group_symop_operation_xyz
'x, y, z'
'-x, y+1/2, -z+1/2'
'-x, -y, -z'
'x, -y-1/2, z-1/2'

loop_
_atom_site_type_symbol
_atom_site_label
_atom_site_fract_x
_atom_site_fract_y
_atom_site_fract_z
_atom_site_U_iso_or_equiv
_atom_site_adp_type
_atom_site_calc_flag
_atom_site_occupancy
_atom_site_disorder_assembly
_atom_site_disorder_group
Sn Sn1 1.14355(2) 0.40458(2) 0.17524(2) 0.03777(7) Uani d 1 . .
O O1 0.99456(19) 0.45491(7) 0.22890(10) 0.0422(4) Uani d 1 . .
O O2 1.01081(19) 0.48431(7) 0.09670(11) 0.0459(4) Uani d 1 . .
O O3 0.8742(2) 0.57069(8) 0.04591(11) 0.0452(4) Uani d 1 . .
H H3 0.922(4) 0.5455(14) 0.045(2) 0.069(12) Uiso d 1 . .
N N1 0.6414(2) 0.57079(8) 0.36788(13) 0.0389(5) Uani d 1 . .
N N2 0.5572(2) 0.60765(8) 0.38296(13) 0.0385(5) Uani d 1 . .
C C1 0.9573(3) 0.48839(10) 0.16860(14) 0.0375(5) Uani d 1 . .
C C2 0.8560(2) 0.53078(9) 0.18696(14) 0.0354(5) Uani d 1 . .
C C3 0.8204(3) 0.56998(10) 0.12480(15) 0.0364(5) Uani d 1 . .
C C4 0.7271(3) 0.61062(10) 0.14413(16) 0.0414(6) Uani d 1 . .
H H4 0.704542 0.637386 0.102346 0.050 Uiso calc 1 . .
C C5 0.6672(3) 0.61257(10) 0.22263(16) 0.0401(6) Uani d 1 . .
H H5 0.604374 0.640728 0.235119 0.048 Uiso calc 1 . .
C C6 0.6987(3) 0.57297(10) 0.28457(15) 0.0359(5) Uani d 1 . .
C C7 0.7924(3) 0.53284(9) 0.26635(15) 0.0358(5) Uani d 1 . .
H H7 0.814077 0.506154 0.308404 0.043 Uiso calc 1 . .
C C8 0.4993(3) 0.60429(9) 0.46625(15) 0.0370(5) Uani d 1 . .
C C9 0.3989(3) 0.64256(10) 0.48359(16) 0.0404(6) Uani d 1 . .
H H9 0.374403 0.668761 0.441186 0.049 Uiso calc 1 . .
C C10 0.3330(3) 0.64347(11) 0.56202(17) 0.0442(6) Uani d 1 . .
C C11 0.3726(3) 0.60474(11) 0.62258(17) 0.0475(7) Uani d 1 . .
H H11 0.330706 0.604756 0.676913 0.057 Uiso calc 1 . .
C C12 0.4716(3) 0.56619(11) 0.60530(17) 0.0474(6) Uani d 1 . .
H H12 0.495179 0.539636 0.647273 0.057 Uiso calc 1 . .
C C13 0.5368(3) 0.56584(10) 0.52760(16) 0.0419(6) Uani d 1 . .
H H13 0.606252 0.539696 0.516368 0.050 Uiso calc 1 . .
C C27 0.2235(3) 0.68518(13) 0.5788(2) 0.0584(8) Uani d 1 . .
H H271 0.184768 0.678779 0.635272 0.088 Uiso calc 1 . .
H H272 0.146349 0.683583 0.533646 0.088 Uiso calc 1 . .
H H273 0.268068 0.720375 0.578592 0.088 Uiso calc 1 . .
O O4 1.16131(18) 0.37375(7) 0.30096(11) 0.0428(4) Uani d 1 . .
O O5A 1.335(2) 0.3262(13) 0.2380(11) 0.038(3) Uani d 0.437(5) A 1
O O6A 1.4503(15) 0.2495(6) 0.3328(6) 0.0458(18) Uani d 0.437(5) A 1
H H6A 1.426681 0.265078 0.286191 0.069 Uiso calc 0.437(5) A 1
N N3A 1.1171(13) 0.3174(6) 0.5944(7) 0.0364(18) Uani d 0.437(5) A 1
N N4A 1.1244(5) 0.2927(2) 0.6633(3) 0.0403(12) Uani d 0.437(5) A 1
C C14A 1.263(3) 0.3393(10) 0.3002(11) 0.035(2) Uani d 0.437(5) A 1
C C15A 1.276(2) 0.3105(7) 0.3838(9) 0.0336(17) Uani d 0.437(5) A 1
C C16A 1.3711(14) 0.2678(5) 0.3955(6) 0.0361(17) Uani d 0.437(5) A 1
C C17A 1.3879(9) 0.2418(3) 0.4754(5) 0.0358(15) Uani d 0.437(5) A 1
H H171 1.455009 0.213821 0.483992 0.043 Uiso calc 0.437(5) A 1
C C18A 1.3061(8) 0.2576(3) 0.5407(4) 0.0292(13) Uani d 0.437(5) A 1
H H181 1.316526 0.239976 0.594895 0.035 Uiso calc 0.437(5) A 1
C C19A 1.2077(8) 0.2987(3) 0.5299(4) 0.0309(14) Uani d 0.437(5) A 1
C C20A 1.1937(12) 0.3254(4) 0.4520(6) 0.0303(16) Uani d 0.437(5) A 1
H H201 1.128234 0.354046 0.444884 0.036 Uiso calc 0.437(5) A 1
C C21A 1.0284(8) 0.3130(3) 0.7254(5) 0.0394(15) Uani d 0.437(5) A 1
C C22A 0.9380(17) 0.3551(7) 0.7085(9) 0.047(2) Uani d 0.437(5) A 1
H H221 0.938030 0.372809 0.654406 0.057 Uiso calc 0.437(5) A 1
C C23A 0.846(3) 0.3720(12) 0.7709(13) 0.0523(19) Uani d 0.437(5) A 1
C C24A 0.8551(14) 0.3465(5) 0.8502(8) 0.056(2) Uani d 0.437(5) A 1
H H241 0.795821 0.358344 0.893955 0.067 Uiso calc 0.437(5) A 1
C C25A 0.9464(10) 0.3049(4) 0.8683(6) 0.0552(18) Uani d 0.437(5) A 1
H H25A 0.948616 0.288099 0.923288 0.066 Uiso calc 0.437(5) A 1
C C26A 1.0355(8) 0.2874(3) 0.8057(6) 0.0447(16) Uani d 0.437(5) A 1
H H261 1.099738 0.258732 0.817100 0.054 Uiso calc 0.437(5) A 1
C C28A 0.7532(13) 0.4206(5) 0.7581(10) 0.059(2) Uani d 0.437(5) A 1
H H281 0.665835 0.411168 0.724009 0.089 Uiso calc 0.437(5) A 1
H H282 0.804899 0.447936 0.727597 0.089 Uiso calc 0.437(5) A 1
H H283 0.728524 0.434321 0.814542 0.089 Uiso calc 0.437(5) A 1
O O5B 1.3096(18) 0.3282(9) 0.2321(9) 0.038(2) Uani d 0.563(5) A 2
O O6B 1.4630(12) 0.2517(4) 0.3081(5) 0.0430(13) Uani d 0.563(5) A 2
H H6B 1.437641 0.272918 0.268220 0.064 Uiso calc 0.563(5) A 2
N N3B 1.1851(4) 0.28580(16) 0.6084(2) 0.0382(10) Uani d 0.563(5) A 2
N N4B 1.0894(10) 0.3200(5) 0.6092(5) 0.0395(15) Uani d 0.563(5) A 2
C C14B 1.253(2) 0.3355(7) 0.3023(9) 0.034(2) Uani d 0.563(5) A 2
C C15B 1.2916(16) 0.3040(5) 0.3807(7) 0.0325(14) Uani d 0.563(5) A 2
C C16B 1.3935(10) 0.2631(4) 0.3785(5) 0.0335(14) Uani d 0.563(5) A 2
C C17B 1.4235(7) 0.2322(3) 0.4516(4) 0.0376(13) Uani d 0.563(5) A 2
H H172 1.493150 0.204936 0.450500 0.045 Uiso calc 0.563(5) A 2
C C18B 1.3532(6) 0.2410(2) 0.5249(4) 0.0350(11) Uani d 0.563(5) A 2
H H182 1.373890 0.219341 0.574244 0.042 Uiso calc 0.563(5) A 2
C C19B 1.2507(6) 0.2814(3) 0.5287(3) 0.0314(12) Uani d 0.563(5) A 2
C C20B 1.2228(9) 0.3132(3) 0.4569(5) 0.0328(14) Uani d 0.563(5) A 2
H H202 1.156312 0.341497 0.459372 0.039 Uiso calc 0.563(5) A 2
C C21B 1.0245(7) 0.3227(3) 0.6912(4) 0.0404(13) Uani d 0.563(5) A 2
C C22B 0.9174(13) 0.3598(5) 0.6964(7) 0.0474(17) Uani d 0.563(5) A 2
H H222 0.890803 0.380898 0.647321 0.057 Uiso calc 0.563(5) A 2
C C23B 0.847(3) 0.3667(9) 0.7726(10) 0.0531(17) Uani d 0.563(5) A 2
C C24B 0.8824(11) 0.3341(4) 0.8423(6) 0.0554(18) Uani d 0.563(5) A 2
H H242 0.833196 0.337597 0.893834 0.067 Uiso calc 0.563(5) A 2
C C25B 0.9873(8) 0.2969(3) 0.8375(5) 0.0541(15) Uani d 0.563(5) A 2
H H252 1.011694 0.275187 0.886349 0.065 Uiso calc 0.563(5) A 2
C C26B 1.0593(6) 0.2902(2) 0.7617(5) 0.0465(12) Uani d 0.563(5) A 2
H H263 1.131037 0.263793 0.758446 0.056 Uiso calc 0.563(5) A 2
C C28B 0.7288(11) 0.4068(4) 0.7728(8) 0.071(2) Uani d 0.563(5) A 2
H H284 0.754429 0.434989 0.814503 0.107 Uiso calc 0.563(5) A 2
H H285 0.641172 0.389335 0.789138 0.107 Uiso calc 0.563(5) A 2
H H286 0.713613 0.422241 0.714997 0.107 Uiso calc 0.563(5) A 2
C C29 1.0163(3) 0.34748(10) 0.10760(16) 0.0412(6) Uani d 1 . .
H H291 0.978564 0.362721 0.052015 0.049 Uiso calc 1 . .
H H292 1.075319 0.316216 0.094748 0.049 Uiso calc 1 . .
C C30 0.8923(3) 0.32999(11) 0.16058(16) 0.0429(6) Uani d 1 . .
H H301 0.930799 0.315112 0.216247 0.051 Uiso calc 1 . .
H H302 0.834154 0.361491 0.173503 0.051 Uiso calc 1 . .
C C31 0.7970(3) 0.28867(11) 0.11466(17) 0.0444(6) Uani d 1 . .
H H311 0.757029 0.303476 0.059265 0.053 Uiso calc 1 . .
H H312 0.854462 0.257036 0.101545 0.053 Uiso calc 1 . .
C C32 0.6759(3) 0.27222(14) 0.1699(2) 0.0600(8) Uani d 1 . .
H H321 0.715235 0.256159 0.223728 0.090 Uiso calc 1 . .
H H322 0.614986 0.246356 0.138249 0.090 Uiso calc 1 . .
H H323 0.619406 0.303553 0.183397 0.090 Uiso calc 1 . .
C C33 1.3355(3) 0.44608(11) 0.16023(18) 0.0474(6) Uani d 1 . .
H H331 1.312307 0.483083 0.142993 0.057 Uiso calc 1 . .
H H332 1.389692 0.447418 0.216890 0.057 Uiso calc 1 . .
C C34 1.4310(3) 0.42214(11) 0.09390(18) 0.0450(6) Uani d 1 . .
H H341 1.447514 0.384176 0.107854 0.054 Uiso calc 1 . .
H H342 1.380992 0.424035 0.035994 0.054 Uiso calc 1 . .
C C35 1.5724(3) 0.44980(13) 0.0910(2) 0.0536(7) Uani d 1 . .
H H351 1.626598 0.444800 0.147116 0.064 Uiso calc 1 . .
H H352 1.556030 0.488363 0.082824 0.064 Uiso calc 1 . .
C C36 1.6606(3) 0.42936(15) 0.0192(2) 0.0639(8) Uani d 1 . .
H H361 1.679330 0.391364 0.027768 0.096 Uiso calc 1 . .
H H362 1.751182 0.448674 0.020065 0.096 Uiso calc 1 . .
H H363 1.608370 0.434816 -0.036627 0.096 Uiso calc 1 . .
C C37 0.9061(6) 0.5119(2) 0.5726(4) 0.149(3) Uani d 1 . .
H H371 0.948957 0.493958 0.624624 0.179 Uiso calc 1 . .
H H372 0.822029 0.532405 0.589114 0.179 Uiso calc 1 . .
C C38 1.0160(4) 0.54900(15) 0.5328(3) 0.0857(12) Uani d 1 . .
H H381 0.963940 0.572510 0.490655 0.103 Uiso calc 1 . .
H H382 1.057966 0.571923 0.579548 0.103 Uiso calc 1 . .
C C39 1.1321(5) 0.5243(2) 0.4897(3) 0.1039(15) Uani d 1 . .
H H391 1.188027 0.552653 0.463175 0.125 Uiso calc 1 . .
H H392 1.195644 0.506552 0.533944 0.125 Uiso calc 1 . .

loop_
_atom_site_aniso_label
_atom_site_aniso_U_11
_atom_site_aniso_U_22
_atom_site_aniso_U_33
_atom_site_aniso_U_12
_atom_site_aniso_U_13
_atom_site_aniso_U_23
Sn1 0.03821(10) 0.04234(12) 0.03366(10) 0.00372(7) 0.00971(7) 0.00012(7)
O1 0.0486(10) 0.0441(10) 0.0349(9) 0.0126(8) 0.0111(8) 0.0026(8)
O2 0.0468(10) 0.0604(12) 0.0316(9) 0.0075(9) 0.0107(8) 0.0006(8)
O3 0.0548(12) 0.0512(12) 0.0307(9) 0.0075(10) 0.0120(8) 0.0062(8)
N1 0.0425(12) 0.0396(12) 0.0354(11) 0.0001(9) 0.0097(9) -0.0034(9)
N2 0.0390(11) 0.0406(12) 0.0368(11) -0.0005(9) 0.0098(9) -0.0027(9)
C1 0.0387(13) 0.0442(14) 0.0298(12) 0.0005(11) 0.0040(10) -0.0001(10)
C2 0.0351(12) 0.0407(13) 0.0305(12) -0.0014(10) 0.0043(9) -0.0033(10)
C3 0.0399(13) 0.0389(13) 0.0308(12) -0.0033(10) 0.0055(10) 0.0015(10)
C4 0.0506(15) 0.0387(13) 0.0352(13) 0.0013(11) 0.0045(11) 0.0046(10)
C5 0.0462(15) 0.0353(13) 0.0393(14) 0.0013(11) 0.0069(11) -0.0022(11)
C6 0.0376(13) 0.0374(13) 0.0334(12) -0.0039(10) 0.0084(10) -0.0028(10)
C7 0.0405(13) 0.0358(13) 0.0314(12) -0.0004(10) 0.0045(10) 0.0025(9)
C8 0.0368(13) 0.0404(14) 0.0342(12) -0.0040(10) 0.0065(10) -0.0051(10)
C9 0.0427(14) 0.0412(14) 0.0380(13) -0.0019(11) 0.0080(11) -0.0025(11)
C10 0.0423(14) 0.0505(16) 0.0406(14) -0.0029(12) 0.0087(11) -0.0089(12)
C11 0.0535(17) 0.0553(17) 0.0346(13) -0.0057(13) 0.0111(12) -0.0065(12)
C12 0.0578(17) 0.0490(16) 0.0360(14) -0.0013(13) 0.0070(12) 0.0023(12)
C13 0.0439(14) 0.0425(15) 0.0397(14) 0.0005(11) 0.0052(11) -0.0034(11)
C27 0.0598(18) 0.0632(19) 0.0541(18) 0.0109(15) 0.0194(14) -0.0048(15)
O4 0.0445(10) 0.0474(11) 0.0369(9) 0.0082(8) 0.0057(8) 0.0012(8)
O5A 0.031(6) 0.055(5) 0.028(4) 0.010(4) 0.008(4) 0.006(3)
O6A 0.051(4) 0.051(3) 0.037(5) 0.005(3) 0.017(4) 0.011(4)
N3A 0.035(4) 0.041(3) 0.033(3) 0.000(3) 0.007(3) 0.001(3)
N4A 0.044(2) 0.044(2) 0.034(2) -0.004(2) 0.009(2) 0.0025(19)
C14A 0.036(4) 0.039(4) 0.032(4) -0.003(4) 0.006(3) 0.002(3)
C15A 0.031(4) 0.035(4) 0.035(3) -0.001(3) 0.004(3) -0.002(3)
C16A 0.034(4) 0.042(3) 0.033(3) -0.004(3) 0.015(3) -0.002(3)
C17A 0.035(3) 0.036(3) 0.037(4) 0.003(3) 0.011(3) 0.002(3)
C18A 0.029(3) 0.030(4) 0.029(3) 0.000(3) 0.009(3) -0.002(3)
C19A 0.032(3) 0.029(3) 0.032(2) 0.001(2) 0.003(2) -0.001(2)
C20A 0.030(4) 0.033(4) 0.029(3) 0.004(3) 0.005(2) 0.001(2)
C21A 0.037(3) 0.045(3) 0.037(4) -0.002(3) 0.007(3) -0.001(3)
C22A 0.045(4) 0.053(4) 0.043(4) -0.003(3) 0.002(3) -0.009(3)
C23A 0.047(3) 0.061(4) 0.050(3) -0.005(3) 0.010(3) -0.017(3)
C24A 0.049(4) 0.063(5) 0.057(4) -0.006(3) 0.016(3) -0.015(4)
C25A 0.058(4) 0.058(4) 0.052(4) -0.008(3) 0.023(3) -0.009(3)
C26A 0.047(4) 0.049(3) 0.039(4) 0.002(3) 0.009(3) 0.000(3)
C28A 0.050(4) 0.063(5) 0.067(5) 0.007(4) 0.020(3) -0.010(4)
O5B 0.037(5) 0.047(4) 0.031(3) 0.002(4) 0.004(3) -0.001(3)
O6B 0.046(3) 0.050(2) 0.035(3) 0.0119(19) 0.018(3) 0.009(3)
N3B 0.039(2) 0.041(2) 0.0348(19) -0.0003(16) 0.0087(15) 0.0036(16)
N4B 0.043(4) 0.043(3) 0.034(3) -0.003(3) 0.006(2) 0.000(2)
C14B 0.034(3) 0.037(3) 0.033(3) -0.005(3) 0.005(3) -0.004(3)
C15B 0.033(3) 0.037(3) 0.028(2) -0.001(2) 0.007(2) 0.000(2)
C16B 0.032(3) 0.038(3) 0.032(3) -0.001(2) 0.011(2) -0.001(2)
C17B 0.036(3) 0.036(3) 0.041(3) 0.000(2) 0.005(2) 0.001(2)
C18B 0.035(3) 0.034(3) 0.037(3) 0.005(2) 0.005(2) 0.003(2)
C19B 0.030(3) 0.033(3) 0.032(2) 0.001(2) 0.004(2) 0.002(2)
C20B 0.030(3) 0.033(3) 0.036(2) 0.002(2) 0.003(2) -0.004(2)
C21B 0.042(2) 0.042(3) 0.038(3) -0.008(2) 0.007(2) -0.007(2)
C22B 0.044(4) 0.053(3) 0.045(3) 0.002(3) 0.004(3) -0.013(3)
C23B 0.045(3) 0.065(4) 0.050(3) -0.002(3) 0.007(3) -0.018(3)
C24B 0.054(4) 0.062(4) 0.052(3) -0.007(3) 0.010(3) -0.013(3)
C25B 0.057(4) 0.059(3) 0.048(4) -0.002(3) 0.014(3) 0.003(3)
C26B 0.048(3) 0.051(3) 0.042(3) -0.005(2) 0.010(2) 0.002(3)
C28B 0.066(4) 0.086(5) 0.064(4) 0.007(4) 0.017(3) -0.013(4)
C29 0.0446(14) 0.0470(15) 0.0325(12) 0.0051(11) 0.0080(10) -0.0024(11)
C30 0.0454(15) 0.0493(15) 0.0345(13) 0.0006(12) 0.0077(11) -0.0012(11)
C31 0.0435(14) 0.0481(15) 0.0414(14) 0.0049(12) 0.0008(11) -0.0033(12)
C32 0.0463(16) 0.068(2) 0.066(2) -0.0095(14) 0.0066(14) -0.0134(16)
C33 0.0475(15) 0.0461(15) 0.0491(15) -0.0055(12) 0.0080(12) -0.0029(12)
C34 0.0393(14) 0.0487(15) 0.0473(15) -0.0024(12) 0.0043(11) -0.0005(12)
C35 0.0438(15) 0.0635(19) 0.0539(17) -0.0032(13) 0.0059(13) 0.0034(14)
C36 0.0453(17) 0.081(2) 0.067(2) 0.0053(16) 0.0131(15) 0.0117(18)
C37 0.113(4) 0.210(7) 0.119(4) 0.063(5) -0.036(4) -0.073(5)
C38 0.081(3) 0.069(2) 0.109(3) 0.007(2) 0.022(2) 0.003(2)
C39 0.098(3) 0.125(4) 0.090(3) 0.032(3) 0.011(3) -0.001(3)

loop_
_atom_type_symbol
_atom_type_description
_atom_type_scat_dispersion_real
_atom_type_scat_dispersion_imag
_atom_type_scat_source
C C 0.0033 0.0016 'International Tables Vol C Tables 4.2.6.8 and 6.1.1.4'
H H 0.0000 0.0000 'International Tables Vol C Tables 4.2.6.8 and 6.1.1.4'
N N 0.0061 0.0033 'International Tables Vol C Tables 4.2.6.8 and 6.1.1.4'
O O 0.0106 0.0060 'International Tables Vol C Tables 4.2.6.8 and 6.1.1.4'
Sn Sn -0.6537 1.4246 'International Tables Vol C Tables 4.2.6.8 and 6.1.1.4'

loop_
_geom_angle_atom_site_label_1
_geom_angle_atom_site_label_2
_geom_angle_atom_site_label_3
_geom_angle_site_symmetry_1
_geom_angle_site_symmetry_3
_geom_angle
_geom_angle_publ_flag
O1 Sn1 O2 . . 53.93(5) y
O1 Sn1 O4 . . 82.76(6) y
O1 Sn1 O5A . . 135.8(3) y
O1 Sn1 O5B . . 135.6(2) y
O1 Sn1 C29 . . 103.65(9) y
O1 Sn1 C33 . . 109.89(9) y
O2 Sn1 O4 . . 136.44(6) y
O2 Sn1 O5A . . 167.5(4) y
O2 Sn1 O5B . . 169.5(3) y
O2 Sn1 C29 . . 92.83(8) y
O2 Sn1 C33 . . 87.56(9) y
O4 Sn1 O5A . . 53.3(3) y
O4 Sn1 O5B . . 52.9(2) y
O4 Sn1 C29 . . 102.85(9) y
O4 Sn1 C33 . . 105.25(9) y
O5A Sn1 C29 . . 91.6(6) y
O5A Sn1 C33 . . 81.4(6) y
O5B Sn1 C29 . . 88.7(5) y
O5B Sn1 C33 . . 84.4(5) y
C29 Sn1 C33 . . 138.31(10) y
C1 O1 Sn1 . . 105.49(14) ?
C1 O2 Sn1 . . 81.66(14) ?
C3 O3 H3 . . 105(3) ?
N2 N1 C6 . . 114.6(2) ?
N1 N2 C8 . . 113.7(2) ?
O2 C1 O1 . . 118.9(2) ?
O2 C1 C2 . . 122.0(2) ?
O1 C1 C2 . . 119.07(19) ?
C7 C2 C3 . . 118.7(2) ?
C7 C2 C1 . . 120.8(2) ?
C3 C2 C1 . . 120.6(2) ?
O3 C3 C4 . . 117.3(2) ?
O3 C3 C2 . . 122.9(2) ?
C4 C3 C2 . . 119.8(2) ?
C5 C4 C3 . . 120.9(2) ?
C5 C4 H4 . . 119.5 ?
C3 C4 H4 . . 119.5 ?
C4 C5 C6 . . 120.0(2) ?
C4 C5 H5 . . 120.0 ?
C6 C5 H5 . . 120.0 ?
C7 C6 C5 . . 119.5(2) ?
C7 C6 N1 . . 115.8(2) ?
C5 C6 N1 . . 124.7(2) ?
C6 C7 C2 . . 121.1(2) ?
C6 C7 H7 . . 119.4 ?
C2 C7 H7 . . 119.4 ?
C9 C8 C13 . . 120.1(2) ?
C9 C8 N2 . . 115.6(2) ?
C13 C8 N2 . . 124.3(2) ?
C8 C9 C10 . . 121.4(2) ?
C8 C9 H9 . . 119.3 ?
C10 C9 H9 . . 119.3 ?
C11 C10 C9 . . 117.5(2) ?
C11 C10 C27 . . 122.2(2) ?
C9 C10 C27 . . 120.3(3) ?
C12 C11 C10 . . 121.3(2) ?
C12 C11 H11 . . 119.4 ?
C10 C11 H11 . . 119.4 ?
C11 C12 C13 . . 120.7(3) ?
C11 C12 H12 . . 119.6 ?
C13 C12 H12 . . 119.6 ?
C12 C13 C8 . . 119.0(2) ?
C12 C13 H13 . . 120.5 ?
C8 C13 H13 . . 120.5 ?
C10 C27 H271 . . 109.5 ?
C10 C27 H272 . . 109.5 ?
H271 C27 H272 . . 109.5 ?
C10 C27 H273 . . 109.5 ?
H271 C27 H273 . . 109.5 ?
H272 C27 H273 . . 109.5 ?
C14B O4 Sn1 . . 108.0(5) ?
C14A O4 Sn1 . . 105.1(6) ?
C14A O5A Sn1 . . 73.6(12) ?
C16A O6A H6A . . 109.5 ?
N4A N3A C19A . . 115.7(9) ?
N3A N4A C21A . . 113.1(7) ?
O5A C14A O4 . . 128.0(15) ?
O5A C14A C15A . . 121.5(13) ?
O4 C14A C15A . . 110.0(9) ?
C20A C15A C16A . . 119.0(9) ?
C20A C15A C14A . . 120.6(9) ?
C16A C15A C14A . . 120.3(8) ?
O6A C16A C17A . . 116.3(8) ?
O6A C16A C15A . . 123.1(9) ?
C17A C16A C15A . . 120.6(8) ?
C18A C17A C16A . . 118.7(7) ?
C18A C17A H171 . . 120.6 ?
C16A C17A H171 . . 120.7 ?
C17A C18A C19A . . 121.8(6) ?
C17A C18A H181 . . 119.1 ?
C19A C18A H181 . . 119.1 ?
C20A C19A C18A . . 119.7(6) ?
C20A C19A N3A . . 114.9(7) ?
C18A C19A N3A . . 125.4(7) ?
C19A C20A C15A . . 120.1(8) ?
C19A C20A H201 . . 119.9 ?
C15A C20A H201 . . 119.9 ?
C22A C21A C26A . . 121.5(8) ?
C22A C21A N4A . . 123.1(8) ?
C26A C21A N4A . . 115.4(7) ?
C21A C22A C23A . . 120.2(11) ?
C21A C22A H221 . . 119.9 ?
C23A C22A H221 . . 119.9 ?
C24A C23A C22A . . 117.5(10) ?
C24A C23A C28A . . 119.9(10) ?
C22A C23A C28A . . 122.1(11) ?
C25A C24A C23A . . 122.8(10) ?
C25A C24A H241 . . 118.6 ?
C23A C24A H241 . . 118.6 ?
C24A C25A C26A . . 119.6(9) ?
C24A C25A H25A . . 120.2 ?
C26A C25A H25A . . 120.2 ?
C25A C26A C21A . . 118.4(8) ?
C25A C26A H261 . . 120.8 ?
C21A C26A H261 . . 120.8 ?
C23A C28A H281 . . 109.5 ?
C23A C28A H282 . . 109.5 ?
H281 C28A H282 . . 109.5 ?
C23A C28A H283 . . 109.5 ?
H281 C28A H283 . . 109.5 ?
H282 C28A H283 . . 109.5 ?
C14B O5B Sn1 . . 84.7(9) ?
C16B O6B H6B . . 109.5 ?
N4B N3B C19B . . 114.4(5) ?
N3B N4B C21B . . 112.5(7) ?
O5B C14B O4 . . 114.3(11) ?
O5B C14B C15B . . 122.5(10) ?
O4 C14B C15B . . 123.1(8) ?
C20B C15B C16B . . 119.4(7) ?
C20B C15B C14B . . 120.1(7) ?
C16B C15B C14B . . 120.5(6) ?
O6B C16B C17B . . 117.4(6) ?
O6B C16B C15B . . 122.8(7) ?
C17B C16B C15B . . 119.7(6) ?
C18B C17B C16B . . 120.2(5) ?
C18B C17B H172 . . 119.9 ?
C16B C17B H172 . . 119.9 ?
C17B C18B C19B . . 121.2(5) ?
C17B C18B H182 . . 119.4 ?
C19B C18B H182 . . 119.4 ?
C20B C19B C18B . . 119.0(5) ?
C20B C19B N3B . . 125.8(6) ?
C18B C19B N3B . . 115.3(5) ?
C19B C20B C15B . . 120.5(6) ?
C19B C20B H202 . . 119.7 ?
C15B C20B H202 . . 119.7 ?
C22B C21B C26B . . 119.6(6) ?
C22B C21B N4B . . 115.5(7) ?
C26B C21B N4B . . 124.9(6) ?
C21B C22B C23B . . 121.1(8) ?
C21B C22B H222 . . 119.5 ?
C23B C22B H222 . . 119.5 ?
C24B C23B C22B . . 118.9(8) ?
C24B C23B C28B . . 122.8(8) ?
C22B C23B C28B . . 118.1(9) ?
C25B C24B C23B . . 120.4(8) ?
C25B C24B H242 . . 119.8 ?
C23B C24B H242 . . 119.8 ?
C24B C25B C26B . . 120.9(7) ?
C24B C25B H252 . . 119.6 ?
C26B C25B H252 . . 119.6 ?
C21B C26B C25B . . 119.1(6) ?
C21B C26B H263 . . 120.5 ?
C25B C26B H263 . . 120.5 ?
C23B C28B H284 . . 109.5 ?
C23B C28B H285 . . 109.5 ?
H284 C28B H285 . . 109.5 ?
C23B C28B H286 . . 109.5 ?
H284 C28B H286 . . 109.5 ?
H285 C28B H286 . . 109.5 ?
C30 C29 Sn1 . . 110.95(16) ?
C30 C29 H291 . . 109.4 ?
Sn1 C29 H291 . . 109.4 ?
C30 C29 H292 . . 109.4 ?
Sn1 C29 H292 . . 109.4 ?
H291 C29 H292 . . 108.0 ?
C31 C30 C29 . . 113.1(2) ?
C31 C30 H301 . . 109.0 ?
C29 C30 H301 . . 109.0 ?
C31 C30 H302 . . 109.0 ?
C29 C30 H302 . . 109.0 ?
H301 C30 H302 . . 107.8 ?
C32 C31 C30 . . 111.2(2) ?
C32 C31 H311 . . 109.4 ?
C30 C31 H311 . . 109.4 ?
C32 C31 H312 . . 109.4 ?
C30 C31 H312 . . 109.4 ?
H311 C31 H312 . . 108.0 ?
C31 C32 H321 . . 109.5 ?
C31 C32 H322 . . 109.5 ?
H321 C32 H322 . . 109.5 ?
C31 C32 H323 . . 109.5 ?
H321 C32 H323 . . 109.5 ?
H322 C32 H323 . . 109.5 ?
C34 C33 Sn1 . . 114.74(18) ?
C34 C33 H331 . . 108.6 ?
Sn1 C33 H331 . . 108.6 ?
C34 C33 H332 . . 108.6 ?
Sn1 C33 H332 . . 108.6 ?
H331 C33 H332 . . 107.6 ?
C35 C34 C33 . . 113.1(2) ?
C35 C34 H341 . . 109.0 ?
C33 C34 H341 . . 109.0 ?
C35 C34 H342 . . 109.0 ?
C33 C34 H342 . . 109.0 ?
H341 C34 H342 . . 107.8 ?
C34 C35 C36 . . 112.8(3) ?
C34 C35 H351 . . 109.0 ?
C36 C35 H351 . . 109.0 ?
C34 C35 H352 . . 109.0 ?
C36 C35 H352 . . 109.0 ?
H351 C35 H352 . . 107.8 ?
C35 C36 H361 . . 109.5 ?
C35 C36 H362 . . 109.5 ?
H361 C36 H362 . . 109.5 ?
C35 C36 H363 . . 109.5 ?
H361 C36 H363 . . 109.5 ?
H362 C36 H363 . . 109.5 ?
C39 C37 C38 3_766 . 106.1(5) ?
C39 C37 H371 3_766 . 110.5 ?
C38 C37 H371 . . 110.5 ?
C39 C37 H372 3_766 . 110.5 ?
C38 C37 H372 . . 110.5 ?
H371 C37 H372 . . 108.7 ?
C39 C38 C37 . . 117.5(4) ?
C39 C38 H381 . . 107.9 ?
C37 C38 H381 . . 107.9 ?
C39 C38 H382 . . 107.9 ?
C37 C38 H382 . . 107.9 ?
H381 C38 H382 . . 107.2 ?
C37 C39 C38 3_766 . 116.0(4) ?
C37 C39 H391 3_766 . 108.3 ?
C38 C39 H391 . . 108.3 ?
C37 C39 H392 3_766 . 108.3 ?
C38 C39 H392 . . 108.3 ?
H391 C39 H392 . . 107.4 ?

loop_
_geom_bond_atom_site_label_1
_geom_bond_atom_site_label_2
_geom_bond_site_symmetry_2
_geom_bond_distance
_geom_bond_publ_flag
Sn1 O1 . 2.0961(16) y
Sn1 O2 . 2.6252(18) y
Sn1 O4 . 2.0954(17) y
Sn1 O5A . 2.81(3) y
Sn1 O5B . 2.60(2) y
Sn1 C29 . 2.110(3) y
Sn1 C33 . 2.110(3) y
Sn1 O3 3_765 3.4786(17) y
O1 C1 . 1.292(3) ?
O2 C1 . 1.253(2) ?
O3 C3 . 1.350(3) ?
O3 H3 . 0.78(3) ?
N1 N2 . 1.250(3) y
N1 C6 . 1.429(3) ?
N2 C8 . 1.433(3) ?
C1 C2 . 1.469(3) ?
C2 C7 . 1.400(3) ?
C2 C3 . 1.406(3) ?
C3 C4 . 1.392(4) ?
C4 C5 . 1.371(3) ?
C4 H4 . 0.9500 ?
C5 C6 . 1.404(3) ?
C5 H5 . 0.9500 ?
C6 C7 . 1.380(3) ?
C7 H7 . 0.9500 ?
C8 C9 . 1.386(3) ?
C8 C13 . 1.388(3) ?
C9 C10 . 1.396(3) ?
C9 H9 . 0.9500 ?
C10 C11 . 1.389(4) ?
C10 C27 . 1.504(4) ?
C11 C12 . 1.382(4) ?
C11 H11 . 0.9500 ?
C12 C13 . 1.383(3) ?
C12 H12 . 0.9500 ?
C13 H13 . 0.9500 ?
C27 H271 . 0.9800 ?
C27 H272 . 0.9800 ?
C27 H273 . 0.9800 ?
O4 C14B . 1.291(4) ?
O4 C14A . 1.291(4) ?
O5A C14A . 1.254(4) ?
O6A C16A . 1.340(9) ?
O6A H6A . 0.8400 ?
N3A N4A . 1.233(10) ?
N3A C19A . 1.430(10) ?
N4A C21A . 1.450(8) ?
C14A C15A . 1.485(11) ?
C15A C20A . 1.395(10) ?
C15A C16A . 1.405(10) ?
C16A C17A . 1.401(10) ?
C17A C18A . 1.365(8) ?
C17A H171 . 0.9500 ?
C18A C19A . 1.393(8) ?
C18A H181 . 0.9500 ?
C19A C20A . 1.382(9) ?
C20A H201 . 0.9500 ?
C21A C22A . 1.375(10) ?
C21A C26A . 1.399(9) ?
C22A C23A . 1.401(11) ?
C22A H221 . 0.9500 ?
C23A C24A . 1.386(11) ?
C23A C28A . 1.508(11) ?
C24A C25A . 1.374(11) ?
C24A H241 . 0.9500 ?
C25A C26A . 1.390(9) ?
C25A H25A . 0.9500 ?
C26A H261 . 0.9500 ?
C28A H281 . 0.9800 ?
C28A H282 . 0.9800 ?
C28A H283 . 0.9800 ?
O5B C14B . 1.253(4) ?
O6B C16B . 1.336(6) ?
O6B H6B . 0.8400 ?
N3B N4B . 1.246(8) ?
N3B C19B . 1.418(6) ?
N4B C21B . 1.444(8) ?
C14B C15B . 1.480(8) ?
C15B C20B . 1.398(8) ?
C15B C16B . 1.407(8) ?
C16B C17B . 1.389(8) ?
C17B C18B . 1.366(7) ?
C17B H172 . 0.9500 ?
C18B C19B . 1.405(7) ?
C18B H182 . 0.9500 ?
C19B C20B . 1.383(7) ?
C20B H202 . 0.9500 ?
C21B C22B . 1.377(8) ?
C21B C26B . 1.390(7) ?
C22B C23B . 1.397(9) ?
C22B H222 . 0.9500 ?
C23B C24B . 1.381(9) ?
C23B C28B . 1.503(10) ?
C24B C25B . 1.366(9) ?
C24B H242 . 0.9500 ?
C25B C26B . 1.401(8) ?
C25B H252 . 0.9500 ?
C26B H263 . 0.9500 ?
C28B H284 . 0.9800 ?
C28B H285 . 0.9800 ?
C28B H286 . 0.9800 ?
C29 C30 . 1.529(3) ?
C29 H291 . 0.9900 ?
C29 H292 . 0.9900 ?
C30 C31 . 1.522(4) ?
C30 H301 . 0.9900 ?
C30 H302 . 0.9900 ?
C31 C32 . 1.521(4) ?
C31 H311 . 0.9900 ?
C31 H312 . 0.9900 ?
C32 H321 . 0.9800 ?
C32 H322 . 0.9800 ?
C32 H323 . 0.9800 ?
C33 C34 . 1.527(4) ?
C33 H331 . 0.9900 ?
C33 H332 . 0.9900 ?
C34 C35 . 1.504(4) ?
C34 H341 . 0.9900 ?
C34 H342 . 0.9900 ?
C35 C36 . 1.516(4) ?
C35 H351 . 0.9900 ?
C35 H352 . 0.9900 ?
C36 H361 . 0.9800 ?
C36 H362 . 0.9800 ?
C36 H363 . 0.9800 ?
C37 C39 3_766 1.360(5) ?
C37 C38 . 1.546(6) ?
C37 H371 . 0.9900 ?
C37 H372 . 0.9900 ?
C38 C39 . 1.453(5) ?
C38 H381 . 0.9900 ?
C38 H382 . 0.9900 ?
C39 H391 . 0.9900 ?
C39 H392 . 0.9900 ?

loop_
_geom_hbond_atom_site_label_D
_geom_hbond_atom_site_label_H
_geom_hbond_atom_site_label_A
_geom_hbond_site_symmetry_A
_geom_hbond_distance_DH
_geom_hbond_distance_HA
_geom_hbond_distance_DA
_geom_hbond_angle_DHA
_geom_hbond_publ_flag
O3 H3 O2 . 0.78(3) 1.91(3) 2.623(3) 153(3) yes
O3 H3 O2 3_765 0.78(3) 2.44(3) 2.872(3) 117(3) yes
O6A H6A O5A . 0.84 1.90 2.62(3) 144 yes
O6B H6B O5B . 0.84 1.90 2.64(2) 146 yes

loop_
_geom_torsion_atom_site_label_1
_geom_torsion_atom_site_label_2
_geom_torsion_atom_site_label_3
_geom_torsion_atom_site_label_4
_geom_torsion_site_symmetry_1
_geom_torsion_site_symmetry_2
_geom_torsion_site_symmetry_3
_geom_torsion_site_symmetry_4
_geom_torsion
_geom_torsion_publ_flag
C6 N1 N2 C8 . . . . 179.1(2) ?
Sn1 O2 C1 O1 . . . . -0.6(2) ?
Sn1 O2 C1 C2 . . . . 178.0(2) ?
Sn1 O1 C1 O2 . . . . 0.7(3) ?
Sn1 O1 C1 C2 . . . . -177.90(18) ?
O2 C1 C2 C7 . . . . 176.8(2) ?
O1 C1 C2 C7 . . . . -4.6(4) ?
O2 C1 C2 C3 . . . . -2.9(4) ?
O1 C1 C2 C3 . . . . 175.7(2) ?
C7 C2 C3 O3 . . . . -178.8(2) ?
C1 C2 C3 O3 . . . . 0.9(4) ?
C7 C2 C3 C4 . . . . 2.0(4) ?
C1 C2 C3 C4 . . . . -178.3(2) ?
O3 C3 C4 C5 . . . . 179.6(2) ?
C2 C3 C4 C5 . . . . -1.1(4) ?
C3 C4 C5 C6 . . . . -0.6(4) ?
C4 C5 C6 C7 . . . . 1.3(4) ?
C4 C5 C6 N1 . . . . -179.3(2) ?
N2 N1 C6 C7 . . . . 179.8(2) ?
N2 N1 C6 C5 . . . . 0.4(4) ?
C5 C6 C7 C2 . . . . -0.3(4) ?
N1 C6 C7 C2 . . . . -179.8(2) ?
C3 C2 C7 C6 . . . . -1.3(4) ?
C1 C2 C7 C6 . . . . 179.0(2) ?
N1 N2 C8 C9 . . . . -176.3(2) ?
N1 N2 C8 C13 . . . . 3.3(4) ?
C13 C8 C9 C10 . . . . -0.3(4) ?
N2 C8 C9 C10 . . . . 179.3(2) ?
C8 C9 C10 C11 . . . . 0.5(4) ?
C8 C9 C10 C27 . . . . -179.5(3) ?
C9 C10 C11 C12 . . . . -1.1(4) ?
C27 C10 C11 C12 . . . . 178.9(3) ?
C10 C11 C12 C13 . . . . 1.5(4) ?
C11 C12 C13 C8 . . . . -1.2(4) ?
C9 C8 C13 C12 . . . . 0.6(4) ?
N2 C8 C13 C12 . . . . -178.9(2) ?
C19A N3A N4A C21A . . . . -179.0(10) ?
Sn1 O5A C14A O4 . . . . 1(3) ?
Sn1 O5A C14A C15A . . . . 173(3) ?
Sn1 O4 C14A O5A . . . . -1(4) ?
Sn1 O4 C14A C15A . . . . -174.0(19) ?
O5A C14A C15A C20A . . . . -179(3) ?
O4 C14A C15A C20A . . . . -6(4) ?
O5A C14A C15A C16A . . . . 1(4) ?
O4 C14A C15A C16A . . . . 174(2) ?
C20A C15A C16A O6A . . . . 177.7(15) ?
C14A C15A C16A O6A . . . . -3(3) ?
C20A C15A C16A C17A . . . . -2(2) ?
C14A C15A C16A C17A . . . . 177(2) ?
O6A C16A C17A C18A . . . . -177.7(10) ?
C15A C16A C17A C18A . . . . 2.4(18) ?
C16A C17A C18A C19A . . . . -0.4(12) ?
C17A C18A C19A C20A . . . . -1.4(11) ?
C17A C18A C19A N3A . . . . 179.4(11) ?
N4A N3A C19A C20A . . . . 177.4(11) ?
N4A N3A C19A C18A . . . . -3.5(19) ?
C18A C19A C20A C15A . . . . 1.4(16) ?
N3A C19A C20A C15A . . . . -179.4(15) ?
C16A C15A C20A C19A . . . . 1(2) ?
C14A C15A C20A C19A . . . . -179(2) ?
N3A N4A C21A C22A . . . . 0.5(16) ?
N3A N4A C21A C26A . . . . -178.1(10) ?
C26A C21A C22A C23A . . . . -3(3) ?
N4A C21A C22A C23A . . . . 179(2) ?
C21A C22A C23A C24A . . . . 3(5) ?
C21A C22A C23A C28A . . . . 175(2) ?
C22A C23A C24A C25A . . . . -2(4) ?
C28A C23A C24A C25A . . . . -174(2) ?
C23A C24A C25A C26A . . . . 1(2) ?
C24A C25A C26A C21A . . . . -0.3(14) ?
C22A C21A C26A C25A . . . . 1.3(15) ?
N4A C21A C26A C25A . . . . 179.9(7) ?
C19B N3B N4B C21B . . . . 179.3(7) ?
Sn1 O5B C14B O4 . . . . -2.1(19) ?
Sn1 O5B C14B C15B . . . . -180(2) ?
Sn1 O4 C14B O5B . . . . 3(2) ?
Sn1 O4 C14B C15B . . . . -179.5(19) ?
O5B C14B C15B C20B . . . . -179(2) ?
O4 C14B C15B C20B . . . . 4(3) ?
O5B C14B C15B C16B . . . . -2(3) ?
O4 C14B C15B C16B . . . . -179.1(18) ?
C20B C15B C16B O6B . . . . 179.6(12) ?
C14B C15B C16B O6B . . . . 2(2) ?
C20B C15B C16B C17B . . . . 0.6(18) ?
C14B C15B C16B C17B . . . . -176.8(16) ?
O6B C16B C17B C18B . . . . -178.2(8) ?
C15B C16B C17B C18B . . . . 0.8(13) ?
C16B C17B C18B C19B . . . . -0.7(9) ?
C17B C18B C19B C20B . . . . -0.9(9) ?
C17B C18B C19B N3B . . . . 179.5(5) ?
N4B N3B C19B C20B . . . . 4.0(10) ?
N4B N3B C19B C18B . . . . -176.5(8) ?
C18B C19B C20B C15B . . . . 2.3(12) ?
N3B C19B C20B C15B . . . . -178.1(9) ?
C16B C15B C20B C19B . . . . -2.2(17) ?
C14B C15B C20B C19B . . . . 175.2(16) ?
N3B N4B C21B C22B . . . . -179.9(10) ?
N3B N4B C21B C26B . . . . -2.0(14) ?
C26B C21B C22B C23B . . . . 3(2) ?
N4B C21B C22B C23B . . . . -179(2) ?
C21B C22B C23B C24B . . . . -3(4) ?
C21B C22B C23B C28B . . . . -178.4(15) ?
C22B C23B C24B C25B . . . . 2(3) ?
C28B C23B C24B C25B . . . . 177.4(18) ?
C23B C24B C25B C26B . . . . -1.3(19) ?
C22B C21B C26B C25B . . . . -1.8(11) ?
N4B C21B C26B C25B . . . . -179.6(8) ?
C24B C25B C26B C21B . . . . 1.1(11) ?
Sn1 C29 C30 C31 . . . . -179.94(18) ?
C29 C30 C31 C32 . . . . 179.6(2) ?
Sn1 C33 C34 C35 . . . . -174.66(19) ?
C33 C34 C35 C36 . . . . -174.4(2) ?
C39 C37 C38 C39 3_766 . . . -48.3(6) ?
C37 C38 C39 C37 . . . 3_766 53.0(7) ?
